data_7160504
loop_
_publ_author_name
'Wang, Xiaomei'
'Zeng, Weixing'
'Li, Shi-Wu'
'Pian, Jixin'
'Zhao, Zhifei'

_publ_section_title
;
 Enantioselective access to 3,3'-disubstituted oxindole derivatives by
 N-heterocyclic carbene catalysis.
;
_journal_issue 23
_journal_name_full 'Organic &amp; biomolecular chemistry'
_journal_page_first 5527
_journal_page_last 5532
_journal_paper_doi 10.1039/d5ob00374a
_journal_volume 23
_journal_year 2025
_chemical_absolute_configuration ad
_chemical_formula_moiety 'C30 H25 N O7'
_chemical_formula_sum 'C30 H25 N O7'
_chemical_formula_weight 511.51
_space_group_crystal_system monoclinic
_space_group_IT_number 4
_space_group_name_Hall 'P 2yb'
_space_group_name_H-M_alt 'P 1 21 1'
_atom_sites_solution_hydrogens geom
_atom_sites_solution_primary dual
_audit_creation_date 2024-09-18
_audit_creation_method
;
Olex2 1.3
(compiled 2020.11.12 svn.r5f609507 for OlexSys, GUI svn.r6408)
;
_audit_update_record
;
2024-12-05 deposited with the CCDC.	2025-04-11 downloaded from the CCDC.
;
_cell_angle_alpha 90
_cell_angle_beta 102.057(2)
_cell_angle_gamma 90
_cell_formula_units_Z 2
_cell_length_a 9.0595(3)
_cell_length_b 9.2127(3)
_cell_length_c 15.4455(5)
_cell_measurement_reflns_used 9872
_cell_measurement_temperature 173.0
_cell_measurement_theta_max 72.06
_cell_measurement_theta_min 5.23
_cell_volume 1260.68(7)
_computing_cell_refinement 'SAINT V8.38A (Bruker, 2018)'
_computing_data_reduction 'SAINT V8.38A (Bruker, 2018)'
_computing_molecular_graphics 'Olex2 1.3 (Dolomanov et al., 2009)'
_computing_publication_material 'Olex2 1.3 (Dolomanov et al., 2009)'
_computing_structure_refinement 'SHELXL 2019/2 (Sheldrick, 2015)'
_computing_structure_solution 'SHELXT 2014/5 (Sheldrick, 2014)'
_diffrn_ambient_temperature 173.0
_diffrn_measured_fraction_theta_full 0.997
_diffrn_measured_fraction_theta_max 0.993
_diffrn_measurement_device_type 'Bruker D8 Venture'
_diffrn_measurement_method '\f and \w scans'
_diffrn_radiation_type CuK\a
_diffrn_radiation_wavelength 1.54178
_diffrn_reflns_av_R_equivalents 0.0426
_diffrn_reflns_av_unetI/netI 0.0354
_diffrn_reflns_Laue_measured_fraction_full 0.997
_diffrn_reflns_Laue_measured_fraction_max 0.993
_diffrn_reflns_limit_h_max 11
_diffrn_reflns_limit_h_min -10
_diffrn_reflns_limit_k_max 11
_diffrn_reflns_limit_k_min -11
_diffrn_reflns_limit_l_max 18
_diffrn_reflns_limit_l_min -19
_diffrn_reflns_number 16713
_diffrn_reflns_point_group_measured_fraction_full 0.993
_diffrn_reflns_point_group_measured_fraction_max 0.984
_diffrn_reflns_theta_full 67.679
_diffrn_reflns_theta_max 72.052
_diffrn_reflns_theta_min 4.992
_diffrn_source_current 1.1
_diffrn_source_power 0.055
_diffrn_source_voltage 50.0
_diffrn_standards_number 0
_exptl_absorpt_coefficient_mu 0.796
_exptl_absorpt_correction_T_max 0.7536
_exptl_absorpt_correction_T_min 0.6778
_exptl_absorpt_correction_type multi-scan
_exptl_absorpt_process_details
;
SADABS-2016/2 (Bruker,2016/2) was used for absorption correction.
wR2(int) was 0.1202 before and 0.0675 after correction.
The Ratio of minimum to maximum transmission is 0.8994.
The \l/2 correction factor is Not present.
;
_exptl_crystal_density_diffrn 1.347
_exptl_crystal_description block
_exptl_crystal_F_000 536
_exptl_crystal_size_max 0.14
_exptl_crystal_size_mid 0.12
_exptl_crystal_size_min 0.11
_refine_diff_density_max 0.233
_refine_diff_density_min -0.163
_refine_diff_density_rms 0.032
_refine_ls_abs_structure_details
;
 Flack x determined using 1951 quotients [(I+)-(I-)]/[(I+)+(I-)]
 (Parsons, Flack and Wagner, Acta Cryst. B69 (2013) 249-259).
;
_refine_ls_abs_structure_Flack -0.03(9)
_refine_ls_extinction_method none
_refine_ls_goodness_of_fit_ref 1.044
_refine_ls_hydrogen_treatment constr
_refine_ls_matrix_type full
_refine_ls_number_parameters 345
_refine_ls_number_reflns 4871
_refine_ls_number_restraints 1
_refine_ls_restrained_S_all 1.044
_refine_ls_R_factor_all 0.0387
_refine_ls_R_factor_gt 0.0344
_refine_ls_shift/su_max 0.000
_refine_ls_shift/su_mean 0.000
_refine_ls_structure_factor_coef Fsqd
_refine_ls_weighting_details 'w=1/[\s^2^(Fo^2^)+(0.0321P)^2^+0.2582P] where P=(Fo^2^+2Fc^2^)/3'
_refine_ls_weighting_scheme calc
_refine_ls_wR_factor_gt 0.0785
_refine_ls_wR_factor_ref 0.0811
_reflns_Friedel_coverage 0.859
_reflns_Friedel_fraction_full 0.988
_reflns_Friedel_fraction_max 0.974
_reflns_number_gt 4528
_reflns_number_total 4871
_reflns_threshold_expression 'I > 2\s(I)'
_cod_data_source_file d5ob00374a2.cif
_cod_data_source_block 11
_cod_depositor_comments 'Adding full bibliography for 7160504.cif.'
_cod_database_code 7160504
_shelx_shelxl_version_number 2019/2
_shelx_space_group_comment
;
The symmetry employed for this shelxl refinement is uniquely defined
by the following loop, which should always be used as a source of
symmetry information in preference to the above space-group names.
They are only intended as comments.
;
_shelx_estimated_absorpt_t_max 0.918
_shelx_estimated_absorpt_t_min 0.897
_olex2_refinement_description
;
1. Fixed Uiso
 At 1.2 times of:
  All C(H) groups, All C(H,H) groups
 At 1.5 times of:
  All C(H,H,H) groups
2.a Secondary CH2 refined with riding coordinates:
 C2(H2A,H2B), C15(H15A,H15B), C18(H18A,H18B)
2.b Aromatic/amide H refined with riding coordinates:
 C8(H8), C9(H9), C11(H11), C12(H12), C20(H20), C21(H21), C22(H22), C23(H23),
 C24(H24), C26(H26), C27(H27), C28(H28), C29(H29)
2.c Idealised Me refined as rotating group:
 C1(H1A,H1B,H1C), C13(H13A,H13B,H13C)
;
_olex2_submission_special_instructions 'No special instructions were received'

loop_
_space_group_symop_operation_xyz
'x, y, z'
'-x, y+1/2, -z'

loop_
_atom_site_label
_atom_site_type_symbol
_atom_site_fract_x
_atom_site_fract_y
_atom_site_fract_z
_atom_site_U_iso_or_equiv
_atom_site_adp_type
_atom_site_occupancy
_atom_site_site_symmetry_order
_atom_site_calc_flag
_atom_site_refinement_flags_posn
_atom_site_refinement_flags_adp
_atom_site_refinement_flags_occupancy
_atom_site_disorder_assembly
_atom_site_disorder_group
O1 O 0.1377(2) 0.4283(3) 0.52899(14) 0.0514(6) Uani 1 1 d . . . . .
O2 O 0.0490(2) 0.3932(3) 0.38401(14) 0.0455(5) Uani 1 1 d . . . . .
O3 O 0.2017(2) 0.2095(2) 0.25077(12) 0.0358(4) Uani 1 1 d . . . . .
O4 O 0.1528(2) 0.8164(2) 0.05474(13) 0.0396(5) Uani 1 1 d . . . . .
O5 O 0.40820(19) 0.38117(19) 0.52443(11) 0.0261(4) Uani 1 1 d . . . . .
O6 O 0.6380(2) 0.3574(2) 0.60457(12) 0.0342(4) Uani 1 1 d . . . . .
O7 O 0.5938(2) 0.56947(19) 0.41777(12) 0.0321(4) Uani 1 1 d . . . . .
N1 N 0.6767(2) 0.4656(2) 0.30075(14) 0.0266(4) Uani 1 1 d . . . . .
C1 C -0.0021(5) 0.5050(5) 0.6337(3) 0.0720(13) Uani 1 1 d . . . . .
H1A H -0.102611 0.528104 0.644109 0.108 Uiso 1 1 calc R U . . .
H1B H 0.062938 0.590682 0.646373 0.108 Uiso 1 1 calc R U . . .
H1C H 0.041607 0.425087 0.672566 0.108 Uiso 1 1 calc R U . . .
C2 C -0.0146(4) 0.4622(6) 0.5416(3) 0.0697(12) Uani 1 1 d . . . . .
H2A H -0.058752 0.542239 0.501678 0.084 Uiso 1 1 calc R U . . .
H2B H -0.080702 0.376061 0.527921 0.084 Uiso 1 1 calc R U . . .
C3 C 0.1510(3) 0.3963(3) 0.44777(18) 0.0319(6) Uani 1 1 d . . . . .
C4 C 0.3113(3) 0.3677(3) 0.44304(16) 0.0260(5) Uani 1 1 d . . . . .
C5 C 0.3551(3) 0.3396(3) 0.36711(16) 0.0249(5) Uani 1 1 d . . . . .
C6 C 0.2480(3) 0.3277(3) 0.27772(16) 0.0267(5) Uani 1 1 d . . . . .
C7 C 0.2189(3) 0.4612(3) 0.22362(16) 0.0262(5) Uani 1 1 d . . . . .
C8 C 0.1491(3) 0.4487(3) 0.13384(16) 0.0285(5) Uani 1 1 d . . . . .
H8 H 0.115890 0.356487 0.109967 0.034 Uiso 1 1 calc R U . . .
C9 C 0.1286(3) 0.5695(3) 0.08021(17) 0.0316(6) Uani 1 1 d . . . . .
H9 H 0.081761 0.559971 0.019441 0.038 Uiso 1 1 calc R U . . .
C10 C 0.1761(3) 0.7053(3) 0.11438(18) 0.0304(6) Uani 1 1 d . . . . .
C11 C 0.2408(3) 0.7210(3) 0.20375(18) 0.0324(6) Uani 1 1 d . . . . .
H11 H 0.270255 0.813976 0.227832 0.039 Uiso 1 1 calc R U . . .
C12 C 0.2615(3) 0.5987(3) 0.25715(17) 0.0292(5) Uani 1 1 d . . . . .
H12 H 0.305973 0.608934 0.318230 0.035 Uiso 1 1 calc R U . . .
C13 C 0.2153(4) 0.9547(4) 0.0834(3) 0.0591(10) Uani 1 1 d . . . . .
H13A H 0.202619 1.020670 0.032558 0.089 Uiso 1 1 calc R U . . .
H13B H 0.322937 0.943914 0.109559 0.089 Uiso 1 1 calc R U . . .
H13C H 0.163112 0.994596 0.127617 0.089 Uiso 1 1 calc R U . . .
C14 C 0.5226(3) 0.3189(3) 0.37039(15) 0.0233(5) Uani 1 1 d . . . . .
C15 C 0.5908(3) 0.2478(3) 0.46022(16) 0.0267(5) Uani 1 1 d . . . . .
H15A H 0.551185 0.147819 0.461211 0.032 Uiso 1 1 calc R U . . .
H15B H 0.701796 0.241652 0.467269 0.032 Uiso 1 1 calc R U . . .
C16 C 0.5540(3) 0.3322(3) 0.53584(16) 0.0262(5) Uani 1 1 d . . . . .
C17 C 0.5993(3) 0.4691(3) 0.36752(15) 0.0248(5) Uani 1 1 d . . . . .
C18 C 0.7657(3) 0.5874(3) 0.27992(18) 0.0317(6) Uani 1 1 d . . . . .
H18A H 0.872628 0.557004 0.288581 0.038 Uiso 1 1 calc R U . . .
H18B H 0.760193 0.667484 0.321865 0.038 Uiso 1 1 calc R U . . .
C19 C 0.7142(3) 0.6433(3) 0.18646(17) 0.0271(5) Uani 1 1 d . . . . .
C20 C 0.8157(3) 0.7239(3) 0.14994(17) 0.0306(6) Uani 1 1 d . . . . .
H20 H 0.915409 0.738613 0.183016 0.037 Uiso 1 1 calc R U . . .
C21 C 0.7736(4) 0.7827(3) 0.06630(19) 0.0375(7) Uani 1 1 d . . . . .
H21 H 0.844114 0.838098 0.042449 0.045 Uiso 1 1 calc R U . . .
C22 C 0.6292(4) 0.7616(3) 0.01697(19) 0.0402(7) Uani 1 1 d . . . . .
H22 H 0.599950 0.802340 -0.040585 0.048 Uiso 1 1 calc R U . . .
C23 C 0.5278(3) 0.6804(4) 0.05258(19) 0.0415(7) Uani 1 1 d . . . . .
H23 H 0.428412 0.665491 0.019165 0.050 Uiso 1 1 calc R U . . .
C24 C 0.5699(3) 0.6208(3) 0.13632(19) 0.0363(6) Uani 1 1 d . . . . .
H24 H 0.499628 0.564209 0.159659 0.044 Uiso 1 1 calc R U . . .
C25 C 0.6660(3) 0.3283(3) 0.25944(16) 0.0269(5) Uani 1 1 d . . . . .
C26 C 0.7399(3) 0.2805(3) 0.19523(18) 0.0338(6) Uani 1 1 d . . . . .
H26 H 0.805057 0.342443 0.171223 0.041 Uiso 1 1 calc R U . . .
C27 C 0.7147(3) 0.1375(3) 0.16728(18) 0.0363(6) Uani 1 1 d . . . . .
H27 H 0.763448 0.101219 0.122960 0.044 Uiso 1 1 calc R U . . .
C28 C 0.6201(3) 0.0464(3) 0.20234(18) 0.0345(6) Uani 1 1 d . . . . .
H28 H 0.604943 -0.050630 0.181582 0.041 Uiso 1 1 calc R U . . .
C29 C 0.5473(3) 0.0959(3) 0.26768(17) 0.0305(6) Uani 1 1 d . . . . .
H29 H 0.483265 0.033666 0.292319 0.037 Uiso 1 1 calc R U . . .
C30 C 0.5711(3) 0.2386(3) 0.29575(16) 0.0255(5) Uani 1 1 d . . . . .

loop_
_atom_site_aniso_label
_atom_site_aniso_U_11
_atom_site_aniso_U_22
_atom_site_aniso_U_33
_atom_site_aniso_U_23
_atom_site_aniso_U_13
_atom_site_aniso_U_12
O1 0.0302(10) 0.0867(19) 0.0399(12) -0.0215(12) 0.0133(9) 0.0020(11)
O2 0.0311(10) 0.0656(15) 0.0386(11) -0.0068(11) 0.0047(9) 0.0065(10)
O3 0.0433(11) 0.0270(10) 0.0358(10) -0.0023(8) 0.0055(8) -0.0065(9)
O4 0.0398(11) 0.0361(11) 0.0390(11) 0.0123(9) -0.0009(8) -0.0026(9)
O5 0.0291(9) 0.0253(9) 0.0248(8) 0.0012(7) 0.0076(7) 0.0037(7)
O6 0.0368(10) 0.0372(11) 0.0261(9) -0.0003(8) 0.0011(8) 0.0022(8)
O7 0.0425(11) 0.0225(9) 0.0332(10) -0.0038(8) 0.0124(8) -0.0016(8)
N1 0.0310(11) 0.0227(10) 0.0276(10) 0.0022(9) 0.0096(8) -0.0017(9)
C1 0.053(2) 0.101(3) 0.069(3) -0.025(2) 0.0309(19) 0.007(2)
C2 0.0292(16) 0.122(4) 0.061(2) -0.032(2) 0.0175(15) 0.002(2)
C3 0.0335(14) 0.0305(13) 0.0333(14) -0.0046(11) 0.0104(11) -0.0004(11)
C4 0.0290(12) 0.0233(12) 0.0255(12) 0.0001(10) 0.0055(10) 0.0004(9)
C5 0.0302(13) 0.0187(11) 0.0266(12) 0.0015(9) 0.0077(10) -0.0007(9)
C6 0.0283(12) 0.0272(13) 0.0263(12) -0.0035(10) 0.0095(9) -0.0006(10)
C7 0.0267(12) 0.0279(12) 0.0247(11) -0.0019(10) 0.0067(9) -0.0006(10)
C8 0.0325(13) 0.0276(13) 0.0253(12) -0.0059(10) 0.0061(10) -0.0015(11)
C9 0.0351(14) 0.0346(14) 0.0237(12) -0.0022(11) 0.0027(10) 0.0018(11)
C10 0.0248(12) 0.0318(14) 0.0339(14) 0.0051(12) 0.0049(10) 0.0045(11)
C11 0.0315(13) 0.0258(13) 0.0364(14) -0.0028(11) -0.0007(11) -0.0001(11)
C12 0.0300(13) 0.0311(13) 0.0243(13) -0.0040(10) 0.0009(10) 0.0002(11)
C13 0.058(2) 0.0372(17) 0.069(2) 0.0212(17) -0.0168(17) -0.0104(16)
C14 0.0268(12) 0.0203(11) 0.0236(11) 0.0022(10) 0.0072(9) 0.0011(10)
C15 0.0291(13) 0.0222(12) 0.0299(13) 0.0035(10) 0.0088(10) 0.0014(10)
C16 0.0299(13) 0.0207(11) 0.0279(13) 0.0065(10) 0.0056(10) 0.0016(10)
C17 0.0286(12) 0.0210(12) 0.0244(12) 0.0044(10) 0.0044(9) 0.0005(10)
C18 0.0304(13) 0.0325(14) 0.0318(13) 0.0078(11) 0.0054(10) -0.0056(11)
C19 0.0302(13) 0.0240(12) 0.0293(13) 0.0032(10) 0.0110(10) 0.0027(10)
C20 0.0334(14) 0.0274(13) 0.0345(14) -0.0015(11) 0.0151(11) -0.0014(11)
C21 0.0510(17) 0.0319(14) 0.0365(15) 0.0019(12) 0.0248(13) -0.0022(12)
C22 0.0551(18) 0.0383(16) 0.0307(14) 0.0080(12) 0.0171(13) 0.0103(13)
C23 0.0367(15) 0.0522(19) 0.0355(15) 0.0071(13) 0.0068(12) 0.0056(13)
C24 0.0313(14) 0.0417(16) 0.0381(15) 0.0071(12) 0.0122(11) -0.0011(12)
C25 0.0293(13) 0.0261(12) 0.0260(12) 0.0024(10) 0.0072(9) 0.0033(10)
C26 0.0371(15) 0.0367(15) 0.0310(14) 0.0040(11) 0.0151(11) 0.0022(11)
C27 0.0394(15) 0.0409(16) 0.0302(14) -0.0030(12) 0.0113(12) 0.0102(12)
C28 0.0372(15) 0.0296(14) 0.0357(15) -0.0073(12) 0.0052(11) 0.0041(11)
C29 0.0325(14) 0.0250(13) 0.0344(14) -0.0022(11) 0.0078(11) 0.0007(10)
C30 0.0273(12) 0.0254(12) 0.0243(12) 0.0005(10) 0.0064(9) 0.0020(10)

loop_
_atom_type_symbol
_atom_type_description
_atom_type_scat_dispersion_real
_atom_type_scat_dispersion_imag
_atom_type_scat_source
C C 0.0181 0.0091 'International Tables Vol C Tables 4.2.6.8 and 6.1.1.4'
H H 0.0000 0.0000 'International Tables Vol C Tables 4.2.6.8 and 6.1.1.4'
N N 0.0311 0.0180 'International Tables Vol C Tables 4.2.6.8 and 6.1.1.4'
O O 0.0492 0.0322 'International Tables Vol C Tables 4.2.6.8 and 6.1.1.4'

loop_
_geom_angle_atom_site_label_1
_geom_angle_atom_site_label_2
_geom_angle_atom_site_label_3
_geom_angle
_geom_angle_site_symmetry_1
_geom_angle_site_symmetry_3
_geom_angle_publ_flag
C3 O1 C2 116.7(2) . . ?
C10 O4 C13 117.8(2) . . ?
C16 O5 C4 119.97(19) . . ?
C17 N1 C18 123.1(2) . . ?
C17 N1 C25 111.4(2) . . ?
C25 N1 C18 125.4(2) . . ?
H1A C1 H1B 109.5 . . ?
H1A C1 H1C 109.5 . . ?
H1B C1 H1C 109.5 . . ?
C2 C1 H1A 109.5 . . ?
C2 C1 H1B 109.5 . . ?
C2 C1 H1C 109.5 . . ?
O1 C2 H2A 110.2 . . ?
O1 C2 H2B 110.2 . . ?
C1 C2 O1 107.7(3) . . ?
C1 C2 H2A 110.2 . . ?
C1 C2 H2B 110.2 . . ?
H2A C2 H2B 108.5 . . ?
O1 C3 C4 111.7(2) . . ?
O2 C3 O1 125.2(3) . . ?
O2 C3 C4 123.1(2) . . ?
O5 C4 C3 112.3(2) . . ?
C5 C4 O5 124.5(2) . . ?
C5 C4 C3 123.1(2) . . ?
C4 C5 C6 124.2(2) . . ?
C4 C5 C14 118.1(2) . . ?
C6 C5 C14 117.7(2) . . ?
O3 C6 C5 119.3(2) . . ?
O3 C6 C7 123.1(2) . . ?
C7 C6 C5 117.3(2) . . ?
C8 C7 C6 118.7(2) . . ?
C12 C7 C6 122.9(2) . . ?
C12 C7 C8 118.3(2) . . ?
C7 C8 H8 119.8 . . ?
C9 C8 C7 120.3(2) . . ?
C9 C8 H8 119.8 . . ?
C8 C9 H9 119.8 . . ?
C8 C9 C10 120.4(2) . . ?
C10 C9 H9 119.8 . . ?
O4 C10 C9 115.3(2) . . ?
O4 C10 C11 124.5(3) . . ?
C11 C10 C9 120.2(2) . . ?
C10 C11 H11 120.6 . . ?
C12 C11 C10 118.9(2) . . ?
C12 C11 H11 120.6 . . ?
C7 C12 H12 119.1 . . ?
C11 C12 C7 121.7(2) . . ?
C11 C12 H12 119.1 . . ?
O4 C13 H13A 109.5 . . ?
O4 C13 H13B 109.5 . . ?
O4 C13 H13C 109.5 . . ?
H13A C13 H13B 109.5 . . ?
H13A C13 H13C 109.5 . . ?
H13B C13 H13C 109.5 . . ?
C5 C14 C15 107.05(19) . . ?
C5 C14 C17 109.7(2) . . ?
C15 C14 C17 107.83(19) . . ?
C30 C14 C5 118.9(2) . . ?
C30 C14 C15 110.7(2) . . ?
C30 C14 C17 102.18(19) . . ?
C14 C15 H15A 109.3 . . ?
C14 C15 H15B 109.3 . . ?
H15A C15 H15B 108.0 . . ?
C16 C15 C14 111.6(2) . . ?
C16 C15 H15A 109.3 . . ?
C16 C15 H15B 109.3 . . ?
O5 C16 C15 115.8(2) . . ?
O6 C16 O5 118.0(2) . . ?
O6 C16 C15 126.2(2) . . ?
O7 C17 N1 126.6(2) . . ?
O7 C17 C14 125.6(2) . . ?
N1 C17 C14 107.8(2) . . ?
N1 C18 H18A 108.9 . . ?
N1 C18 H18B 108.9 . . ?
N1 C18 C19 113.5(2) . . ?
H18A C18 H18B 107.7 . . ?
C19 C18 H18A 108.9 . . ?
C19 C18 H18B 108.9 . . ?
C20 C19 C18 118.1(2) . . ?
C24 C19 C18 123.3(2) . . ?
C24 C19 C20 118.6(2) . . ?
C19 C20 H20 119.6 . . ?
C21 C20 C19 120.9(3) . . ?
C21 C20 H20 119.6 . . ?
C20 C21 H21 119.8 . . ?
C20 C21 C22 120.4(3) . . ?
C22 C21 H21 119.8 . . ?
C21 C22 H22 120.4 . . ?
C21 C22 C23 119.1(3) . . ?
C23 C22 H22 120.4 . . ?
C22 C23 H23 119.7 . . ?
C24 C23 C22 120.7(3) . . ?
C24 C23 H23 119.7 . . ?
C19 C24 H24 119.8 . . ?
C23 C24 C19 120.3(3) . . ?
C23 C24 H24 119.8 . . ?
C26 C25 N1 127.8(2) . . ?
C26 C25 C30 122.2(2) . . ?
C30 C25 N1 109.9(2) . . ?
C25 C26 H26 121.5 . . ?
C25 C26 C27 116.9(3) . . ?
C27 C26 H26 121.5 . . ?
C26 C27 H27 119.1 . . ?
C28 C27 C26 121.8(3) . . ?
C28 C27 H27 119.1 . . ?
C27 C28 H28 119.7 . . ?
C27 C28 C29 120.6(3) . . ?
C29 C28 H28 119.7 . . ?
C28 C29 H29 121.0 . . ?
C30 C29 C28 118.1(3) . . ?
C30 C29 H29 121.0 . . ?
C25 C30 C14 108.6(2) . . ?
C29 C30 C14 130.7(2) . . ?
C29 C30 C25 120.4(2) . . ?

loop_
_geom_bond_atom_site_label_1
_geom_bond_atom_site_label_2
_geom_bond_distance
_geom_bond_site_symmetry_2
_geom_bond_publ_flag
O1 C2 1.466(4) . ?
O1 C3 1.319(3) . ?
O2 C3 1.202(3) . ?
O3 C6 1.209(3) . ?
O4 C10 1.364(3) . ?
O4 C13 1.427(4) . ?
O5 C4 1.380(3) . ?
O5 C16 1.372(3) . ?
O6 C16 1.193(3) . ?
O7 C17 1.215(3) . ?
N1 C17 1.364(3) . ?
N1 C18 1.456(3) . ?
N1 C25 1.411(3) . ?
C1 H1A 0.9800 . ?
C1 H1B 0.9800 . ?
C1 H1C 0.9800 . ?
C1 C2 1.458(5) . ?
C2 H2A 0.9900 . ?
C2 H2B 0.9900 . ?
C3 C4 1.493(4) . ?
C4 C5 1.339(3) . ?
C5 C6 1.516(3) . ?
C5 C14 1.520(3) . ?
C6 C7 1.479(4) . ?
C7 C8 1.403(3) . ?
C7 C12 1.392(4) . ?
C8 H8 0.9500 . ?
C8 C9 1.376(4) . ?
C9 H9 0.9500 . ?
C9 C10 1.391(4) . ?
C10 C11 1.390(4) . ?
C11 H11 0.9500 . ?
C11 C12 1.386(4) . ?
C12 H12 0.9500 . ?
C13 H13A 0.9800 . ?
C13 H13B 0.9800 . ?
C13 H13C 0.9800 . ?
C14 C15 1.542(3) . ?
C14 C17 1.553(3) . ?
C14 C30 1.510(3) . ?
C15 H15A 0.9900 . ?
C15 H15B 0.9900 . ?
C15 C16 1.498(3) . ?
C18 H18A 0.9900 . ?
C18 H18B 0.9900 . ?
C18 C19 1.512(4) . ?
C19 C20 1.390(3) . ?
C19 C24 1.389(4) . ?
C20 H20 0.9500 . ?
C20 C21 1.379(4) . ?
C21 H21 0.9500 . ?
C21 C22 1.383(5) . ?
C22 H22 0.9500 . ?
C22 C23 1.384(4) . ?
C23 H23 0.9500 . ?
C23 C24 1.383(4) . ?
C24 H24 0.9500 . ?
C25 C26 1.380(4) . ?
C25 C30 1.392(4) . ?
C26 H26 0.9500 . ?
C26 C27 1.390(4) . ?
C27 H27 0.9500 . ?
C27 C28 1.387(4) . ?
C28 H28 0.9500 . ?
C28 C29 1.392(4) . ?
C29 H29 0.9500 . ?
C29 C30 1.388(4) . ?

loop_
_geom_torsion_atom_site_label_1
_geom_torsion_atom_site_label_2
_geom_torsion_atom_site_label_3
_geom_torsion_atom_site_label_4
_geom_torsion
_geom_torsion_site_symmetry_1
_geom_torsion_site_symmetry_2
_geom_torsion_site_symmetry_3
_geom_torsion_site_symmetry_4
_geom_torsion_publ_flag
O1 C3 C4 O5 0.1(3) . . . . ?
O1 C3 C4 C5 -176.8(2) . . . . ?
O2 C3 C4 O5 178.4(3) . . . . ?
O2 C3 C4 C5 1.5(4) . . . . ?
O3 C6 C7 C8 -7.4(4) . . . . ?
O3 C6 C7 C12 174.5(2) . . . . ?
O4 C10 C11 C12 -178.5(3) . . . . ?
O5 C4 C5 C6 -178.9(2) . . . . ?
O5 C4 C5 C14 0.8(4) . . . . ?
N1 C18 C19 C20 -159.4(2) . . . . ?
N1 C18 C19 C24 22.1(4) . . . . ?
N1 C25 C26 C27 177.6(3) . . . . ?
N1 C25 C30 C14 -3.6(3) . . . . ?
N1 C25 C30 C29 -177.7(2) . . . . ?
C2 O1 C3 O2 0.2(5) . . . . ?
C2 O1 C3 C4 178.5(3) . . . . ?
C3 O1 C2 C1 -175.7(3) . . . . ?
C3 C4 C5 C6 -2.3(4) . . . . ?
C3 C4 C5 C14 177.3(2) . . . . ?
C4 O5 C16 O6 173.4(2) . . . . ?
C4 O5 C16 C15 -8.2(3) . . . . ?
C4 C5 C6 O3 -94.5(3) . . . . ?
C4 C5 C6 C7 92.0(3) . . . . ?
C4 C5 C14 C15 33.0(3) . . . . ?
C4 C5 C14 C17 -83.7(3) . . . . ?
C4 C5 C14 C30 159.3(2) . . . . ?
C5 C6 C7 C8 165.8(2) . . . . ?
C5 C6 C7 C12 -12.3(4) . . . . ?
C5 C14 C15 C16 -53.3(3) . . . . ?
C5 C14 C17 O7 54.6(3) . . . . ?
C5 C14 C17 N1 -127.3(2) . . . . ?
C5 C14 C30 C25 123.2(2) . . . . ?
C5 C14 C30 C29 -63.6(4) . . . . ?
C6 C5 C14 C15 -147.3(2) . . . . ?
C6 C5 C14 C17 96.0(2) . . . . ?
C6 C5 C14 C30 -21.0(3) . . . . ?
C6 C7 C8 C9 -176.0(2) . . . . ?
C6 C7 C12 C11 176.2(2) . . . . ?
C7 C8 C9 C10 -0.3(4) . . . . ?
C8 C7 C12 C11 -2.0(4) . . . . ?
C8 C9 C10 O4 178.7(2) . . . . ?
C8 C9 C10 C11 -1.9(4) . . . . ?
C9 C10 C11 C12 2.1(4) . . . . ?
C10 C11 C12 C7 -0.2(4) . . . . ?
C12 C7 C8 C9 2.2(4) . . . . ?
C13 O4 C10 C9 -172.6(3) . . . . ?
C13 O4 C10 C11 7.9(4) . . . . ?
C14 C5 C6 O3 85.8(3) . . . . ?
C14 C5 C6 C7 -87.7(3) . . . . ?
C14 C15 C16 O5 43.2(3) . . . . ?
C14 C15 C16 O6 -138.5(3) . . . . ?
C15 C14 C17 O7 -61.7(3) . . . . ?
C15 C14 C17 N1 116.5(2) . . . . ?
C15 C14 C30 C25 -112.3(2) . . . . ?
C15 C14 C30 C29 61.0(3) . . . . ?
C16 O5 C4 C3 167.5(2) . . . . ?
C16 O5 C4 C5 -15.6(3) . . . . ?
C17 N1 C18 C19 -120.7(3) . . . . ?
C17 N1 C25 C26 -173.7(3) . . . . ?
C17 N1 C25 C30 3.6(3) . . . . ?
C17 C14 C15 C16 64.6(3) . . . . ?
C17 C14 C30 C25 2.3(2) . . . . ?
C17 C14 C30 C29 175.6(3) . . . . ?
C18 N1 C17 O7 -0.4(4) . . . . ?
C18 N1 C17 C14 -178.6(2) . . . . ?
C18 N1 C25 C26 2.7(4) . . . . ?
C18 N1 C25 C30 -179.9(2) . . . . ?
C18 C19 C20 C21 -177.4(3) . . . . ?
C18 C19 C24 C23 177.1(3) . . . . ?
C19 C20 C21 C22 -0.4(4) . . . . ?
C20 C19 C24 C23 -1.4(4) . . . . ?
C20 C21 C22 C23 -0.2(4) . . . . ?
C21 C22 C23 C24 -0.1(5) . . . . ?
C22 C23 C24 C19 0.8(5) . . . . ?
C24 C19 C20 C21 1.2(4) . . . . ?
C25 N1 C17 O7 176.1(2) . . . . ?
C25 N1 C17 C14 -2.0(3) . . . . ?
C25 N1 C18 C19 63.3(3) . . . . ?
C25 C26 C27 C28 -0.3(4) . . . . ?
C26 C25 C30 C14 173.9(2) . . . . ?
C26 C25 C30 C29 -0.2(4) . . . . ?
C26 C27 C28 C29 -0.3(4) . . . . ?
C27 C28 C29 C30 0.6(4) . . . . ?
C28 C29 C30 C14 -173.0(2) . . . . ?
C28 C29 C30 C25 -0.4(4) . . . . ?
C30 C14 C15 C16 175.6(2) . . . . ?
C30 C14 C17 O7 -178.3(2) . . . . ?
C30 C14 C17 N1 -0.2(2) . . . . ?
C30 C25 C26 C27 0.5(4) . . . . ?
